data_7702988
loop_
_publ_author_name
'Goswami, Bhupendra'
'Yadav, Ravi'
'Schoo, Christoph'
'Roesky, Peter W.'

_publ_section_title
;
 Neutral and cationic enantiopure group 13 iminophosphonamide complexes.
;
_journal_issue 3
_journal_name_full 'Dalton transactions (Cambridge, England : 2003)'
_journal_page_first 675
_journal_page_last 681
_journal_paper_doi 10.1039/c9dt04082j
_journal_volume 49
_journal_year 2020
_chemical_absolute_configuration syn
_chemical_formula_moiety '2(C28 H28 Al0.5 N2 P), Cl4 Ga'
_chemical_formula_sum 'C56 H56 Al Cl4 Ga N4 P2'
_chemical_formula_weight 1085.48
_space_group_crystal_system trigonal
_space_group_IT_number 152
_space_group_name_Hall 'P 31 2"'
_space_group_name_H-M_alt 'P 31 2 1'
_atom_sites_solution_hydrogens geom
_atom_sites_solution_primary dual
_audit_creation_date 2019-07-25
_audit_creation_method
;
Olex2 1.2-alpha
(compiled 2018.07.26 svn.r3523 for OlexSys, GUI svn.r5532)
;
_audit_update_record
;
2019-10-17 deposited with the CCDC.	2019-12-06 downloaded from the CCDC.
;
_cell_angle_alpha 90
_cell_angle_beta 90
_cell_angle_gamma 120
_cell_formula_units_Z 6
_cell_length_a 12.6047(3)
_cell_length_b 12.6047(3)
_cell_length_c 58.597(2)
_cell_measurement_reflns_used 17239
_cell_measurement_temperature 150
_cell_measurement_theta_max 25.63
_cell_measurement_theta_min 1.39
_cell_volume 8062.5(4)
_computing_cell_refinement 'X-Area Recipe 1.33.0.0 (STOE, 2015)'
_computing_data_collection 'X-Area WinXpose 2.0.22.0 (STOE, 2016)'
_computing_data_reduction
;
X-Area Integrate 1.71.0.0 (STOE, 2016)
X-Area X-Red32 1.63.2.0 (STOE, 2017)
;
_computing_molecular_graphics 'Olex2 (Dolomanov et al., 2009)'
_computing_publication_material 'Olex2 (Dolomanov et al., 2009)'
_computing_structure_refinement 'ShelXL (Sheldrick, 2015)'
_computing_structure_solution 'ShelXT (Sheldrick, 2015)'
_diffrn_ambient_temperature 150
_diffrn_detector 'image plate (34 cm diameter)'
_diffrn_detector_area_resol_mean 6.67
_diffrn_detector_type 'STOE Imaging Plate'
_diffrn_measured_fraction_theta_full 0.963
_diffrn_measured_fraction_theta_max 0.963
_diffrn_measurement_device '2-circle diffractometer'
_diffrn_measurement_device_type 'STOE IPDS II'
_diffrn_measurement_method 'rotation method, \w scans'
_diffrn_radiation_collimation '0.5 mm diameter, multiple pinhole'
_diffrn_radiation_monochromator 'plane graphite'
_diffrn_radiation_polarisn_norm 0
_diffrn_radiation_probe x-ray
_diffrn_radiation_type MoK\a
_diffrn_radiation_wavelength 0.71073
_diffrn_reflns_av_R_equivalents 0.0597
_diffrn_reflns_av_unetI/netI 0.1061
_diffrn_reflns_Laue_measured_fraction_full 0.963
_diffrn_reflns_Laue_measured_fraction_max 0.963
_diffrn_reflns_limit_h_max 15
_diffrn_reflns_limit_h_min -15
_diffrn_reflns_limit_k_max 15
_diffrn_reflns_limit_k_min -10
_diffrn_reflns_limit_l_max 71
_diffrn_reflns_limit_l_min -70
_diffrn_reflns_number 20530
_diffrn_reflns_point_group_measured_fraction_full 0.954
_diffrn_reflns_point_group_measured_fraction_max 0.954
_diffrn_reflns_theta_full 25.553
_diffrn_reflns_theta_max 25.553
_diffrn_reflns_theta_min 1.866
_diffrn_source 'sealed X-ray tube, 12 x 0.4 mm long-fine focus'
_diffrn_source_current 0.000
_diffrn_source_power 0.000
_diffrn_source_voltage 0
_exptl_absorpt_coefficient_mu 0.827
_exptl_absorpt_correction_T_max 0.8516
_exptl_absorpt_correction_T_min 0.6424
_exptl_absorpt_correction_type multi-scan
_exptl_absorpt_process_details 'STOE XRED, XSHAPE & LANA'
_exptl_crystal_colour 'clear colourless'
_exptl_crystal_colour_lustre clear
_exptl_crystal_colour_primary colourless
_exptl_crystal_density_diffrn 1.341
_exptl_crystal_description irregular
_exptl_crystal_F_000 3372
_exptl_crystal_size_max 0.523
_exptl_crystal_size_mid 0.32
_exptl_crystal_size_min 0.178
_refine_diff_density_max 0.569
_refine_diff_density_min -0.431
_refine_diff_density_rms 0.059
_refine_ls_abs_structure_details
;
 Flack x determined using 2034 quotients [(I+)-(I-)]/[(I+)+(I-)]
 (Parsons, Flack and Wagner, Acta Cryst. B69 (2013) 249-259).
;
_refine_ls_abs_structure_Flack -0.024(8)
_refine_ls_extinction_method none
_refine_ls_goodness_of_fit_ref 0.942
_refine_ls_hydrogen_treatment constr
_refine_ls_matrix_type full
_refine_ls_number_parameters 650
_refine_ls_number_reflns 9628
_refine_ls_number_restraints 186
_refine_ls_restrained_S_all 0.935
_refine_ls_R_factor_all 0.0771
_refine_ls_R_factor_gt 0.0485
_refine_ls_shift/su_max 0.002
_refine_ls_shift/su_mean 0.000
_refine_ls_structure_factor_coef Fsqd
_refine_ls_weighting_details 'w=1/[\s^2^(Fo^2^)+(0.0332P)^2^] where P=(Fo^2^+2Fc^2^)/3'
_refine_ls_weighting_scheme calc
_refine_ls_wR_factor_gt 0.0767
_refine_ls_wR_factor_ref 0.0813
_reflns_Friedel_coverage 0.734
_reflns_Friedel_fraction_full 0.941
_reflns_Friedel_fraction_max 0.941
_reflns_number_gt 6842
_reflns_number_total 9628
_reflns_threshold_expression 'I > 2\s(I)'
_cod_data_source_file c9dt04082j2.cif
_cod_data_source_block bg312
_cod_depositor_comments 'Adding full bibliography for 7702984--7702988.cif.'
_cod_original_cell_volume 8062.5(5)
_cod_database_code 7702988
_shelx_shelxl_version_number 2018/3
_shelx_space_group_comment
;
The symmetry employed for this shelxl refinement is uniquely defined
by the following loop, which should always be used as a source of
symmetry information in preference to the above space-group names.
They are only intended as comments.
;
_shelx_estimated_absorpt_t_max 0.867
_shelx_estimated_absorpt_t_min 0.671
_olex2_refinement_description
;
1. Fixed Uiso
 At 1.2 times of:
  All C(H) groups, All C(H,H) groups
 At 1.5 times of:
  All C(H,H,H) groups
2. Rigid bond restraints
 C43, C44, C45, C46, C47, C48, C49
 with sigma for 1-2 distances of 0.01 and sigma for 1-3 distances of 0.01
 C29, C30B, C31B, C32B, C33B, C34B, C35B
 with sigma for 1-2 distances of 0.01 and sigma for 1-3 distances of 0.01
3. Uiso/Uaniso restraints and constraints
C43 \\sim C44 \\sim C45 \\sim C46 \\sim C47 \\sim C48 \\sim C49: within 2A with
sigma of 0.04 and sigma for terminal atoms of 0.08
C29 \\sim C30B \\sim C31B \\sim C32B \\sim C33B \\sim C34B \\sim C35B: within
2A with sigma of 0.04 and sigma for terminal atoms of 0.08
4. Rigid body (RIGU) restrains
 C30A, C31A, C32A, C33A, C34A, C35A
 with sigma for 1-2 distances of 0.004 and sigma for 1-3 distances of 0.004
 C30B, C31B, C32B, C33B, C34B, C35B
 with sigma for 1-2 distances of 0.004 and sigma for 1-3 distances of 0.004
5. Others
 Fixed Sof: H29A(0.6) H29(0.4) C30A(0.4) C31A(0.4) H31A(0.4) C32A(0.4)
 H32A(0.4) C33A(0.4) H33A(0.4) C34A(0.4) H34A(0.4) C35A(0.4) H35A(0.4)
 C30B(0.6) C31B(0.6) H31B(0.6) C32B(0.6) H32B(0.6) C33B(0.6) H33B(0.6)
 C34B(0.6) H34B(0.6) C35B(0.6) H35B(0.6)
6.a Ternary CH refined with riding coordinates:
 C1(H1), C15(H15), C29(H29A), C29(H29), C43(H43)
6.b Aromatic/amide H refined with riding coordinates:
 C3(H3), C4(H4), C5(H5), C6(H6), C7(H7), C10(H10), C11(H11), C12(H12),
 C13(H13), C14(H14), C17(H17), C18(H18), C19(H19), C20(H20), C21(H21), C24(H24),
  C25(H25), C26(H26), C27(H27), C28(H28), C38(H38), C39(H39), C40(H40),
 C41(H41), C42(H42), C45(H45), C46(H46), C47(H47), C48(H48), C49(H49), C52(H52),
  C53(H53), C54(H54), C55(H55), C56(H56), C31A(H31A), C32A(H32A), C33A(H33A),
 C34A(H34A), C35A(H35A), C31B(H31B), C32B(H32B), C33B(H33B), C34B(H34B),
 C35B(H35B)
6.c Fitted hexagon refined as free rotating group:
 C30A(C31A,C32A,C33A,C34A,C35A), C30B(C31B,C32B,C33B,C34B,C35B)
6.d Idealised Me refined as rotating group:
 C8(H8A,H8B,H8C), C22(H22A,H22B,H22C), C36(H36A,H36B,H36C), C50(H50A,H50B,H50C)
;
_olex2_diffrn_ambient_temperature_device 'Oxford Cryosystems'
_olex2_submission_special_instructions 'No special instructions were received'

loop_
_space_group_symop_operation_xyz
'x, y, z'
'-y, x-y, z+1/3'
'-x+y, -x, z+2/3'
'y, x, -z'
'x-y, -y, -z+2/3'
'-x, -x+y, -z+1/3'

loop_
_atom_site_label
_atom_site_type_symbol
_atom_site_fract_x
_atom_site_fract_y
_atom_site_fract_z
_atom_site_U_iso_or_equiv
_atom_site_adp_type
_atom_site_occupancy
_atom_site_site_symmetry_order
_atom_site_calc_flag
_atom_site_refinement_flags_posn
_atom_site_refinement_flags_adp
_atom_site_refinement_flags_occupancy
_atom_site_disorder_assembly
_atom_site_disorder_group
P1 P 0.68014(13) 1.000000 0.833333 0.0156(4) Uani 1 2 d S T P . .
Al1 Al 0.47760(15) 1.000000 0.833333 0.0157(5) Uani 1 2 d S T P . .
N1 N 0.5397(3) 0.8972(3) 0.82690(7) 0.0161(10) Uani 1 1 d . . . . .
C1 C 0.4945(4) 0.7712(4) 0.81871(9) 0.0207(12) Uani 1 1 d . . . . .
H1 H 0.533452 0.775422 0.803614 0.025 Uiso 1 1 calc R . . . .
C2 C 0.5237(4) 0.6952(4) 0.83482(9) 0.0179(12) Uani 1 1 d . . . . .
P2 P 0.27607(13) 1.000000 0.833333 0.0185(4) Uani 1 2 d S T P . .
N2 N 0.3811(3) 1.0350(3) 0.81395(7) 0.0185(10) Uani 1 1 d . . . . .
C3 C 0.4991(4) 0.6893(4) 0.85796(9) 0.0237(13) Uani 1 1 d . . . . .
H3 H 0.462892 0.733783 0.863966 0.028 Uiso 1 1 calc R . . . .
C4 C 0.5265(5) 0.6199(4) 0.87245(10) 0.0333(15) Uani 1 1 d . . . . .
H4 H 0.507851 0.616010 0.888242 0.040 Uiso 1 1 calc R . . . .
C5 C 0.5810(5) 0.5559(5) 0.86402(12) 0.0365(16) Uani 1 1 d . . . . .
H5 H 0.601969 0.509935 0.874018 0.044 Uiso 1 1 calc R . . . .
C6 C 0.6043(5) 0.5597(4) 0.84102(11) 0.0335(15) Uani 1 1 d . . . . .
H6 H 0.640438 0.515060 0.835062 0.040 Uiso 1 1 calc R . . . .
C7 C 0.5754(4) 0.6280(4) 0.82651(10) 0.0266(14) Uani 1 1 d . . . . .
H7 H 0.591017 0.628976 0.810627 0.032 Uiso 1 1 calc R . . . .
C8 C 0.3559(4) 0.7106(4) 0.81521(9) 0.0283(14) Uani 1 1 d . . . . .
H8A H 0.316428 0.707515 0.829801 0.042 Uiso 1 1 calc GR . . . .
H8B H 0.324208 0.627154 0.809421 0.042 Uiso 1 1 calc GR . . . .
H8C H 0.338326 0.758221 0.804187 0.042 Uiso 1 1 calc GR . . . .
C9 C 0.7880(4) 1.0405(4) 0.81045(9) 0.0165(12) Uani 1 1 d . . . . .
C10 C 0.9128(4) 1.1093(4) 0.81507(9) 0.0197(12) Uani 1 1 d . . . . .
H10 H 0.940601 1.129949 0.830359 0.024 Uiso 1 1 calc R . . . .
C11 C 0.9961(4) 1.1473(4) 0.79738(10) 0.0237(13) Uani 1 1 d . . . . .
H11 H 1.081143 1.196043 0.800536 0.028 Uiso 1 1 calc R . . . .
C12 C 0.9573(5) 1.1153(5) 0.77525(10) 0.0284(14) Uani 1 1 d . . . . .
H12 H 1.015842 1.139441 0.763309 0.034 Uiso 1 1 calc R . . . .
C13 C 0.8351(5) 1.0491(5) 0.77027(9) 0.0258(13) Uani 1 1 d . . . . .
H13 H 0.808409 1.029071 0.754904 0.031 Uiso 1 1 calc R . . . .
C14 C 0.7497(5) 1.0111(4) 0.78808(9) 0.0206(12) Uani 1 1 d . . . . .
H14 H 0.664612 0.964657 0.784757 0.025 Uiso 1 1 calc R . . . .
C15 C 0.3638(4) 1.0352(4) 0.78891(9) 0.0202(12) Uani 1 1 d . . . . .
H15 H 0.280590 0.965380 0.785154 0.024 Uiso 1 1 calc R . . . .
C16 C 0.3719(5) 1.1514(5) 0.77975(9) 0.0251(13) Uani 1 1 d . . . . .
C17 C 0.4731(5) 1.2636(5) 0.78439(10) 0.0375(16) Uani 1 1 d . . . . .
H17 H 0.535765 1.268057 0.794044 0.045 Uiso 1 1 calc R . . . .
C18 C 0.4846(7) 1.3691(6) 0.77521(12) 0.054(2) Uani 1 1 d . . . . .
H18 H 0.553984 1.446340 0.778686 0.064 Uiso 1 1 calc R . . . .
C19 C 0.3940(8) 1.3619(7) 0.76085(15) 0.082(3) Uani 1 1 d . . . . .
H19 H 0.402234 1.434528 0.754260 0.098 Uiso 1 1 calc R . . . .
C20 C 0.2933(7) 1.2518(8) 0.75608(13) 0.074(3) Uani 1 1 d . . . . .
H20 H 0.231080 1.248071 0.746381 0.089 Uiso 1 1 calc R . . . .
C21 C 0.2813(5) 1.1445(6) 0.76541(11) 0.0447(18) Uani 1 1 d . . . . .
H21 H 0.211701 1.067440 0.761962 0.054 Uiso 1 1 calc R . . . .
C22 C 0.4580(4) 1.0128(4) 0.77688(9) 0.0244(13) Uani 1 1 d . . . . .
H22A H 0.540684 1.077336 0.781081 0.037 Uiso 1 1 calc GR . . . .
H22B H 0.447470 1.013586 0.760326 0.037 Uiso 1 1 calc GR . . . .
H22C H 0.446515 0.932964 0.781508 0.037 Uiso 1 1 calc GR . . . .
C23 C 0.1270(4) 0.8811(4) 0.82423(9) 0.0169(12) Uani 1 1 d . . . . .
C24 C 0.0610(4) 0.9133(4) 0.80918(9) 0.0217(13) Uani 1 1 d . . . . .
H24 H 0.095364 0.995654 0.804135 0.026 Uiso 1 1 calc R . . . .
C25 C -0.0529(4) 0.8263(5) 0.80177(9) 0.0247(13) Uani 1 1 d . . . . .
H25 H -0.097076 0.849007 0.791664 0.030 Uiso 1 1 calc R . . . .
C26 C -0.1037(4) 0.7071(5) 0.80874(10) 0.0287(14) Uani 1 1 d . . . . .
H26 H -0.182828 0.647692 0.803514 0.034 Uiso 1 1 calc R . . . .
C27 C -0.0403(5) 0.6731(5) 0.82331(10) 0.0294(14) Uani 1 1 d . . . . .
H27 H -0.075942 0.590611 0.828369 0.035 Uiso 1 1 calc R . . . .
C28 C 0.0766(4) 0.7603(4) 0.83061(9) 0.0242(13) Uani 1 1 d . . . . .
H28 H 0.121910 0.736084 0.840088 0.029 Uiso 1 1 calc R . . . .
Ga1 Ga 0.53355(5) 0.72511(5) 0.73683(2) 0.03166(17) Uani 1 1 d . . . . .
Cl1 Cl 0.58925(15) 0.91181(13) 0.72728(3) 0.0493(4) Uani 1 1 d . . . . .
Cl2 Cl 0.65643(14) 0.72092(13) 0.76231(3) 0.0434(4) Uani 1 1 d . . . . .
Cl3 Cl 0.54205(18) 0.62606(15) 0.70751(3) 0.0650(5) Uani 1 1 d . . . . .
Cl4 Cl 0.35256(16) 0.64096(19) 0.75123(5) 0.0980(9) Uani 1 1 d . . . . .
Al2 Al 0.000000 0.73766(16) 0.666667 0.0183(5) Uani 1 2 d S T P . .
P3 P 0.000000 0.53598(14) 0.666667 0.0174(4) Uani 1 2 d S T P . .
N3 N 0.1090(3) 0.6778(3) 0.66871(7) 0.0181(10) Uani 1 1 d . . . . .
P4 P 0.000000 0.94065(14) 0.666667 0.0189(5) Uani 1 2 d S T P . .
N4 N 0.0305(3) 0.8679(3) 0.64735(7) 0.0182(10) Uani 1 1 d . . . . .
C29 C 0.2389(4) 0.7171(4) 0.67203(9) 0.0250(13) Uani 1 1 d . U . . .
H29A H 0.244662 0.678497 0.686545 0.030 Uiso 0.6 1 calc R . . A 2
H29 H 0.247918 0.674973 0.685742 0.030 Uiso 0.4 1 calc R . . B 1
C36 C 0.3120(5) 0.8551(5) 0.67560(12) 0.0473(19) Uani 1 1 d . . . . .
H36A H 0.309473 0.896645 0.661649 0.071 Uiso 1 1 calc GR . . . .
H36B H 0.397167 0.879772 0.679210 0.071 Uiso 1 1 calc GR . . . .
H36C H 0.276364 0.877756 0.688249 0.071 Uiso 1 1 calc GR . . . .
C37 C -0.0091(4) 0.4464(5) 0.69123(8) 0.0195(12) Uani 1 1 d . . . . .
C38 C 0.0434(5) 0.5054(5) 0.71172(9) 0.0298(14) Uani 1 1 d . . . . .
H38 H 0.090159 0.592271 0.712277 0.036 Uiso 1 1 calc R . . . .
C39 C 0.0274(5) 0.4375(6) 0.73120(11) 0.0418(17) Uani 1 1 d . . . . .
H39 H 0.065862 0.477536 0.745044 0.050 Uiso 1 1 calc R . . . .
C40 C -0.0439(6) 0.3124(6) 0.73059(10) 0.0451(17) Uani 1 1 d . . . . .
H40 H -0.055802 0.266294 0.744125 0.054 Uiso 1 1 calc R . . . .
C41 C -0.0984(5) 0.2528(5) 0.71058(11) 0.0354(16) Uani 1 1 d . . . . .
H41 H -0.148768 0.166175 0.710393 0.043 Uiso 1 1 calc R . . . .
C42 C -0.0796(4) 0.3197(5) 0.69068(9) 0.0249(13) Uani 1 1 d . . . . .
H42 H -0.114816 0.278824 0.676733 0.030 Uiso 1 1 calc R . . . .
C43 C 0.0777(5) 0.9009(4) 0.62389(9) 0.0252(13) Uani 1 1 d . U . . .
H43 H 0.164433 0.918586 0.624034 0.030 Uiso 1 1 calc R . . . .
C44 C 0.0073(5) 0.7956(5) 0.60755(10) 0.0317(14) Uani 1 1 d . U . . .
C45 C 0.0675(6) 0.7652(5) 0.59140(10) 0.0425(16) Uani 1 1 d . U . . .
H45 H 0.154492 0.807927 0.591018 0.051 Uiso 1 1 calc R . . . .
C46 C 0.0015(8) 0.6723(6) 0.57571(11) 0.059(2) Uani 1 1 d . U . . .
H46 H 0.042788 0.653145 0.564281 0.071 Uiso 1 1 calc R . . . .
C47 C -0.1226(8) 0.6095(6) 0.57695(12) 0.068(2) Uani 1 1 d . U . . .
H47 H -0.167148 0.545858 0.566224 0.081 Uiso 1 1 calc R . . . .
C48 C -0.1860(7) 0.6338(6) 0.59293(13) 0.059(2) Uani 1 1 d . U . . .
H48 H -0.272862 0.587354 0.593573 0.070 Uiso 1 1 calc R . . . .
C49 C -0.1200(5) 0.7284(5) 0.60827(11) 0.0440(17) Uani 1 1 d . U . . .
H49 H -0.162578 0.747514 0.619433 0.053 Uiso 1 1 calc R . . . .
C50 C 0.0785(5) 1.0132(5) 0.61434(10) 0.0408(16) Uani 1 1 d . . . . .
H50A H -0.005117 0.999643 0.614296 0.061 Uiso 1 1 calc GR . . . .
H50B H 0.110342 1.027982 0.598698 0.061 Uiso 1 1 calc GR . . . .
H50C H 0.130850 1.084526 0.623841 0.061 Uiso 1 1 calc GR . . . .
C51 C 0.1282(4) 1.0897(4) 0.67305(9) 0.0230(13) Uani 1 1 d . . . . .
C52 C 0.1125(5) 1.1777(5) 0.68490(9) 0.0283(14) Uani 1 1 d . . . . .
H52 H 0.032229 1.161314 0.688553 0.034 Uiso 1 1 calc R . . . .
C53 C 0.2129(5) 1.2882(5) 0.69131(10) 0.0368(16) Uani 1 1 d . . . . .
H53 H 0.202315 1.348078 0.699207 0.044 Uiso 1 1 calc R . . . .
C54 C 0.3289(6) 1.3097(5) 0.68598(12) 0.0519(19) Uani 1 1 d . . . . .
H54 H 0.398313 1.383828 0.690838 0.062 Uiso 1 1 calc R . . . .
C55 C 0.3459(5) 1.2260(5) 0.67379(13) 0.056(2) Uani 1 1 d . . . . .
H55 H 0.425923 1.244064 0.669553 0.067 Uiso 1 1 calc R . . . .
C56 C 0.2450(5) 1.1154(5) 0.66780(11) 0.0400(17) Uani 1 1 d . . . . .
H56 H 0.256633 1.056100 0.659915 0.048 Uiso 1 1 calc R . . . .
C30A C 0.300(3) 0.692(3) 0.6508(4) 0.032(6) Uani 0.4 1 d . U . C 1
C31A C 0.365(2) 0.630(2) 0.6525(3) 0.036(6) Uani 0.4 1 d G U . C 1
H31A H 0.377129 0.603974 0.666981 0.043 Uiso 0.4 1 calc R . . C 1
C32A C 0.413(2) 0.606(2) 0.6330(3) 0.053(7) Uani 0.4 1 d G U . C 1
H32A H 0.456927 0.563946 0.634146 0.064 Uiso 0.4 1 calc R . . C 1
C33A C 0.395(2) 0.645(2) 0.6118(2) 0.067(8) Uani 0.4 1 d G U . C 1
H33A H 0.427524 0.628514 0.598453 0.080 Uiso 0.4 1 calc R . . C 1
C34A C 0.330(2) 0.707(2) 0.6101(4) 0.104(11) Uani 0.4 1 d G U . C 1
H34A H 0.318323 0.733110 0.595596 0.124 Uiso 0.4 1 calc R . . C 1
C35A C 0.283(3) 0.731(3) 0.6296(5) 0.058(8) Uani 0.4 1 d G U . C 1
H35A H 0.238524 0.773140 0.628430 0.070 Uiso 0.4 1 calc R . . C 1
C30B C 0.2910(19) 0.6764(19) 0.6540(3) 0.027(4) Uani 0.6 1 d . U . C 2
C31B C 0.3443(16) 0.6071(17) 0.66021(19) 0.042(4) Uani 0.6 1 d G U . C 2
H31B H 0.342119 0.583521 0.675676 0.051 Uiso 0.6 1 calc R . . C 2
C32B C 0.4007(13) 0.5724(14) 0.6438(2) 0.055(4) Uani 0.6 1 d G U . C 2
H32B H 0.437068 0.525063 0.648061 0.066 Uiso 0.6 1 calc R . . C 2
C33B C 0.4039(12) 0.6070(12) 0.62118(18) 0.059(4) Uani 0.6 1 d G U . C 2
H33B H 0.442399 0.583250 0.609968 0.071 Uiso 0.6 1 calc R . . C 2
C34B C 0.3506(12) 0.6763(12) 0.6150(2) 0.050(4) Uani 0.6 1 d G U . C 2
H34B H 0.352780 0.699895 0.599490 0.060 Uiso 0.6 1 calc R . . C 2
C35B C 0.2942(16) 0.7110(16) 0.6314(3) 0.040(4) Uani 0.6 1 d G U . C 2
H35B H 0.257830 0.758354 0.627105 0.048 Uiso 0.6 1 calc R . . C 2

loop_
_atom_site_aniso_label
_atom_site_aniso_U_11
_atom_site_aniso_U_22
_atom_site_aniso_U_33
_atom_site_aniso_U_23
_atom_site_aniso_U_13
_atom_site_aniso_U_12
P1 0.0134(6) 0.0152(10) 0.0187(11) -0.0006(8) -0.0003(4) 0.0076(5)
Al1 0.0143(8) 0.0163(11) 0.0171(13) 0.0025(10) 0.0013(5) 0.0082(6)
N1 0.013(2) 0.011(2) 0.023(3) 0.0033(19) 0.0019(19) 0.0048(18)
C1 0.019(3) 0.018(3) 0.024(3) -0.002(2) 0.002(2) 0.008(2)
C2 0.016(3) 0.008(2) 0.025(3) 0.001(2) 0.001(2) 0.002(2)
P2 0.0147(7) 0.0173(10) 0.0243(12) 0.0021(9) 0.0010(5) 0.0087(5)
N2 0.017(2) 0.020(2) 0.019(3) 0.0025(19) 0.000(2) 0.0100(19)
C3 0.020(3) 0.020(3) 0.027(4) 0.001(3) 0.004(2) 0.008(2)
C4 0.039(3) 0.026(3) 0.027(4) 0.009(3) 0.000(3) 0.011(3)
C5 0.045(4) 0.018(3) 0.045(5) 0.008(3) -0.006(3) 0.014(3)
C6 0.040(3) 0.019(3) 0.048(5) 0.001(3) 0.003(3) 0.020(3)
C7 0.035(3) 0.023(3) 0.024(4) 0.002(3) 0.010(3) 0.016(3)
C8 0.021(3) 0.021(3) 0.032(4) -0.002(3) -0.005(3) 0.002(2)
C9 0.017(3) 0.012(2) 0.020(3) -0.001(2) 0.002(2) 0.006(2)
C10 0.018(3) 0.016(3) 0.030(3) 0.002(2) 0.002(2) 0.013(2)
C11 0.013(3) 0.023(3) 0.036(4) 0.006(3) 0.001(3) 0.010(2)
C12 0.025(3) 0.029(3) 0.034(4) 0.009(3) 0.012(3) 0.015(3)
C13 0.041(3) 0.029(3) 0.017(3) -0.001(3) 0.005(3) 0.024(3)
C14 0.022(3) 0.017(3) 0.027(3) -0.002(2) 0.003(3) 0.012(2)
C15 0.015(3) 0.021(3) 0.023(3) 0.000(2) -0.002(2) 0.008(2)
C16 0.027(3) 0.025(3) 0.023(3) 0.010(3) 0.006(3) 0.013(3)
C17 0.050(4) 0.032(3) 0.033(4) 0.011(3) 0.011(3) 0.023(3)
C18 0.070(5) 0.034(4) 0.056(5) 0.017(4) 0.016(4) 0.026(4)
C19 0.102(7) 0.062(6) 0.108(8) 0.058(6) 0.052(6) 0.061(5)
C20 0.067(5) 0.103(7) 0.076(6) 0.062(5) 0.018(5) 0.061(5)
C21 0.040(4) 0.055(4) 0.047(5) 0.026(4) 0.010(3) 0.030(3)
C22 0.029(3) 0.029(3) 0.018(3) 0.002(2) 0.003(3) 0.016(3)
C23 0.014(3) 0.020(3) 0.020(3) 0.005(2) 0.006(2) 0.011(2)
C24 0.020(3) 0.017(3) 0.029(4) 0.000(3) 0.003(2) 0.009(2)
C25 0.027(3) 0.031(3) 0.021(3) -0.011(3) -0.011(3) 0.019(3)
C26 0.017(3) 0.034(3) 0.031(4) -0.011(3) 0.000(3) 0.010(3)
C27 0.026(3) 0.016(3) 0.039(4) -0.002(3) 0.000(3) 0.005(2)
C28 0.024(3) 0.022(3) 0.029(4) -0.001(3) -0.004(3) 0.013(2)
Ga1 0.0307(4) 0.0270(3) 0.0371(4) 0.0016(3) 0.0007(3) 0.0142(3)
Cl1 0.0640(11) 0.0309(8) 0.0558(12) 0.0029(8) -0.0102(9) 0.0259(8)
Cl2 0.0537(10) 0.0357(9) 0.0404(11) 0.0029(8) -0.0069(8) 0.0220(8)
Cl3 0.0987(14) 0.0426(10) 0.0403(12) -0.0174(9) -0.0119(10) 0.0252(10)
Cl4 0.0422(10) 0.0813(15) 0.176(3) 0.0466(16) 0.0459(14) 0.0351(11)
Al2 0.0188(11) 0.0155(8) 0.0218(14) 0.0008(5) 0.0016(10) 0.0094(6)
P3 0.0222(10) 0.0160(7) 0.0161(11) 0.0004(5) 0.0008(9) 0.0111(5)
N3 0.015(2) 0.021(2) 0.018(3) 0.002(2) 0.0018(19) 0.0089(19)
P4 0.0173(10) 0.0156(8) 0.0245(13) 0.0013(5) 0.0025(9) 0.0087(5)
N4 0.020(2) 0.015(2) 0.021(3) 0.0042(19) 0.0048(19) 0.0100(19)
C29 0.024(3) 0.025(3) 0.028(4) 0.003(3) 0.004(3) 0.013(2)
C36 0.019(3) 0.036(3) 0.081(6) -0.023(4) 0.005(3) 0.009(3)
C37 0.030(3) 0.026(3) 0.012(3) 0.005(2) 0.006(2) 0.020(3)
C38 0.042(3) 0.032(3) 0.022(4) 0.000(3) -0.001(3) 0.023(3)
C39 0.062(4) 0.048(4) 0.020(4) 0.003(3) -0.003(3) 0.031(4)
C40 0.077(5) 0.057(5) 0.024(4) 0.019(4) 0.019(4) 0.050(4)
C41 0.050(4) 0.027(3) 0.041(4) 0.016(3) 0.026(3) 0.029(3)
C42 0.032(3) 0.022(3) 0.027(3) 0.004(3) 0.009(3) 0.018(3)
C43 0.026(3) 0.025(3) 0.025(3) 0.004(2) 0.003(3) 0.013(3)
C44 0.053(4) 0.023(3) 0.021(3) 0.008(3) 0.002(3) 0.021(3)
C45 0.071(4) 0.028(3) 0.029(4) 0.005(3) 0.011(3) 0.026(3)
C46 0.120(6) 0.037(4) 0.026(4) 0.008(3) 0.013(4) 0.043(4)
C47 0.123(7) 0.048(5) 0.026(4) -0.008(4) -0.037(5) 0.037(5)
C48 0.065(5) 0.051(4) 0.048(5) 0.005(4) -0.027(4) 0.020(4)
C49 0.049(4) 0.040(4) 0.039(4) 0.002(3) -0.018(3) 0.020(3)
C50 0.068(4) 0.025(3) 0.031(4) 0.015(3) 0.019(3) 0.025(3)
C51 0.022(3) 0.021(3) 0.029(3) 0.002(3) -0.002(3) 0.013(2)
C52 0.026(3) 0.026(3) 0.037(4) -0.003(3) -0.002(3) 0.016(3)
C53 0.042(4) 0.018(3) 0.046(4) -0.003(3) -0.008(3) 0.012(3)
C54 0.041(4) 0.027(3) 0.076(6) -0.004(4) -0.021(4) 0.008(3)
C55 0.026(3) 0.024(3) 0.113(7) -0.001(4) -0.004(4) 0.009(3)
C56 0.027(3) 0.020(3) 0.074(5) -0.004(3) 0.003(3) 0.012(3)
C30A 0.018(13) 0.029(15) 0.043(12) 0.003(11) 0.010(11) 0.009(11)
C31A 0.034(14) 0.032(14) 0.042(11) 0.000(10) 0.014(9) 0.016(12)
C32A 0.047(16) 0.09(2) 0.041(13) -0.043(12) -0.019(11) 0.046(15)
C33A 0.044(12) 0.14(2) 0.044(12) 0.000(13) 0.014(11) 0.064(15)
C34A 0.14(2) 0.20(3) 0.050(14) -0.004(16) 0.020(16) 0.14(2)
C35A 0.058(16) 0.10(3) 0.029(11) 0.003(13) 0.011(11) 0.052(18)
C30B 0.019(8) 0.009(6) 0.045(8) -0.002(7) 0.008(7) 0.002(6)
C31B 0.010(6) 0.026(8) 0.086(10) 0.003(8) 0.013(8) 0.006(6)
C32B 0.038(7) 0.054(9) 0.082(11) -0.028(9) -0.009(9) 0.030(7)
C33B 0.040(9) 0.064(10) 0.078(11) -0.027(9) 0.002(9) 0.030(7)
C34B 0.044(9) 0.052(8) 0.055(8) -0.007(6) 0.024(7) 0.024(7)
C35B 0.050(11) 0.021(6) 0.047(8) 0.002(7) 0.022(8) 0.017(7)

loop_
_atom_type_symbol
_atom_type_description
_atom_type_scat_dispersion_real
_atom_type_scat_dispersion_imag
_atom_type_scat_source
C C 0.0033 0.0016 'International Tables Vol C Tables 4.2.6.8 and 6.1.1.4'
H H 0.0000 0.0000 'International Tables Vol C Tables 4.2.6.8 and 6.1.1.4'
Al Al 0.0645 0.0514 'International Tables Vol C Tables 4.2.6.8 and 6.1.1.4'
Cl Cl 0.1484 0.1585 'International Tables Vol C Tables 4.2.6.8 and 6.1.1.4'
Ga Ga 0.2307 1.6083 'International Tables Vol C Tables 4.2.6.8 and 6.1.1.4'
N N 0.0061 0.0033 'International Tables Vol C Tables 4.2.6.8 and 6.1.1.4'
P P 0.1023 0.0942 'International Tables Vol C Tables 4.2.6.8 and 6.1.1.4'

loop_
_geom_angle_atom_site_label_1
_geom_angle_atom_site_label_2
_geom_angle_atom_site_label_3
_geom_angle
_geom_angle_site_symmetry_1
_geom_angle_site_symmetry_3
N1 P1 Al1 46.52(14) 5_676 .
N1 P1 Al1 46.52(14) . .
N1 P1 N1 93.0(3) . 5_676
N1 P1 C9 115.3(2) . 5_676
N1 P1 C9 114.9(2) . .
N1 P1 C9 115.3(2) 5_676 .
N1 P1 C9 114.9(2) 5_676 5_676
C9 P1 Al1 128.01(16) . .
C9 P1 Al1 128.01(16) 5_676 .
C9 P1 C9 104.0(3) . 5_676
N1 Al1 P1 39.59(12) . .
N1 Al1 P1 39.59(12) 5_676 .
N1 Al1 N1 79.2(2) . 5_676
N1 Al1 P2 140.41(12) . .
N1 Al1 P2 140.41(12) 5_676 .
N1 Al1 N2 126.28(16) . 5_676
N1 Al1 N2 126.29(17) 5_676 5_676
N1 Al1 N2 126.29(17) . .
N1 Al1 N2 126.28(17) 5_676 .
P2 Al1 P1 180.0 . .
N2 Al1 P1 140.17(12) . .
N2 Al1 P1 140.18(12) 5_676 .
N2 Al1 P2 39.82(12) 5_676 .
N2 Al1 P2 39.83(12) . .
N2 Al1 N2 79.7(2) . 5_676
P1 N1 Al1 93.89(19) . .
C1 N1 P1 127.8(3) . .
C1 N1 Al1 138.3(3) . .
N1 C1 C2 113.1(4) . .
N1 C1 C8 108.2(4) . .
C2 C1 C8 110.2(4) . .
C3 C2 C1 121.6(4) . .
C3 C2 C7 118.2(5) . .
C7 C2 C1 120.2(5) . .
N2 P2 Al1 47.37(14) . .
N2 P2 Al1 47.36(14) 5_676 .
N2 P2 N2 94.7(3) . 5_676
N2 P2 C23 117.5(2) . 5_676
N2 P2 C23 117.5(2) 5_676 .
N2 P2 C23 112.8(2) 5_676 5_676
N2 P2 C23 112.8(2) . .
C23 P2 Al1 128.82(15) . .
C23 P2 Al1 128.82(15) 5_676 .
C23 P2 C23 102.4(3) . 5_676
P2 N2 Al1 92.8(2) . .
C15 N2 Al1 135.6(3) . .
C15 N2 P2 126.2(3) . .
C4 C3 C2 121.0(5) . .
C3 C4 C5 120.2(6) . .
C6 C5 C4 119.2(6) . .
C5 C6 C7 120.4(5) . .
C6 C7 C2 120.9(5) . .
C10 C9 P1 119.5(4) . .
C14 C9 P1 121.3(4) . .
C14 C9 C10 119.1(5) . .
C11 C10 C9 119.8(5) . .
C12 C11 C10 120.7(5) . .
C13 C12 C11 120.5(5) . .
C12 C13 C14 119.2(5) . .
C9 C14 C13 120.6(5) . .
N2 C15 C16 114.4(4) . .
N2 C15 C22 109.2(4) . .
C16 C15 C22 109.5(4) . .
C17 C16 C15 120.1(5) . .
C17 C16 C21 119.7(5) . .
C21 C16 C15 120.0(5) . .
C18 C17 C16 120.8(6) . .
C17 C18 C19 119.4(7) . .
C20 C19 C18 120.7(7) . .
C19 C20 C21 120.1(7) . .
C16 C21 C20 119.4(7) . .
C24 C23 P2 117.9(4) . .
C28 C23 P2 123.6(4) . .
C28 C23 C24 118.5(4) . .
C25 C24 C23 120.1(5) . .
C26 C25 C24 120.8(5) . .
C25 C26 C27 120.1(5) . .
C26 C27 C28 119.6(5) . .
C23 C28 C27 120.7(5) . .
Cl1 Ga1 Cl2 110.89(6) . .
Cl3 Ga1 Cl1 109.87(7) . .
Cl3 Ga1 Cl2 106.93(7) . .
Cl4 Ga1 Cl1 108.97(7) . .
Cl4 Ga1 Cl2 108.19(9) . .
Cl4 Ga1 Cl3 112.00(9) . .
P3 Al2 P4 180.0 . .
N3 Al2 P3 39.68(12) . .
N3 Al2 P3 39.69(12) 6_556 .
N3 Al2 N3 79.4(2) . 6_556
N3 Al2 P4 140.32(12) . .
N3 Al2 P4 140.31(12) 6_556 .
N4 Al2 P3 140.87(13) 6_556 .
N4 Al2 P3 140.86(13) . .
N4 Al2 N3 121.50(17) . .
N4 Al2 N3 121.50(17) 6_556 6_556
N4 Al2 N3 132.17(17) . 6_556
N4 Al2 N3 132.18(17) 6_556 .
N4 Al2 P4 39.14(13) . .
N4 Al2 P4 39.13(13) 6_556 .
N4 Al2 N4 78.3(3) 6_556 .
N3 P3 Al2 47.39(14) . .
N3 P3 Al2 47.39(14) 6_556 .
N3 P3 N3 94.8(3) . 6_556
N3 P3 C37 112.7(2) . .
N3 P3 C37 112.7(2) 6_556 6_556
N3 P3 C37 115.0(2) 6_556 .
N3 P3 C37 115.0(2) . 6_556
C37 P3 Al2 126.60(16) 6_556 .
C37 P3 Al2 126.60(16) . .
C37 P3 C37 106.8(3) . 6_556
P3 N3 Al2 92.93(18) . .
C29 N3 Al2 142.4(3) . .
C29 N3 P3 124.6(3) . .
N4 P4 Al2 46.78(15) 6_556 .
N4 P4 Al2 46.78(15) . .
N4 P4 N4 93.6(3) 6_556 .
N4 P4 C51 113.1(2) . .
N4 P4 C51 114.9(2) . 6_556
N4 P4 C51 114.9(2) 6_556 .
N4 P4 C51 113.1(2) 6_556 6_556
C51 P4 Al2 126.47(16) . .
C51 P4 Al2 126.47(16) 6_556 .
C51 P4 C51 107.1(3) . 6_556
P4 N4 Al2 94.1(2) . .
C43 N4 Al2 133.6(3) . .
C43 N4 P4 132.1(3) . .
N3 C29 C36 109.8(4) . .
N3 C29 C30A 113.8(14) . .
C36 C29 C30A 105.0(14) . .
C30B C29 N3 114.0(10) . .
C30B C29 C36 112.2(10) . .
C38 C37 P3 119.4(4) . .
C42 C37 P3 120.6(4) . .
C42 C37 C38 119.6(5) . .
C39 C38 C37 120.0(5) . .
C40 C39 C38 120.0(6) . .
C39 C40 C41 120.8(6) . .
C40 C41 C42 119.8(5) . .
C37 C42 C41 119.8(5) . .
N4 C43 C44 111.5(4) . .
N4 C43 C50 114.9(4) . .
C44 C43 C50 108.1(5) . .
C45 C44 C43 120.9(6) . .
C45 C44 C49 118.6(6) . .
C49 C44 C43 120.5(5) . .
C44 C45 C46 120.4(7) . .
C47 C46 C45 119.0(7) . .
C46 C47 C48 122.7(7) . .
C47 C48 C49 118.2(7) . .
C48 C49 C44 121.1(7) . .
C52 C51 P4 121.3(4) . .
C56 C51 P4 119.7(4) . .
C56 C51 C52 118.9(5) . .
C53 C52 C51 120.6(5) . .
C54 C53 C52 118.7(5) . .
C55 C54 C53 121.4(6) . .
C54 C55 C56 119.2(6) . .
C51 C56 C55 121.1(5) . .
C31A C30A C29 122.7(16) . .
C31A C30A C35A 120.0 . .
C35A C30A C29 117.2(16) . .
C30A C31A C32A 120.0 . .
C31A C32A C33A 120.0 . .
C34A C33A C32A 120.0 . .
C35A C34A C33A 120.0 . .
C34A C35A C30A 120.0 . .
C31B C30B C29 118.2(11) . .
C31B C30B C35B 120.0 . .
C35B C30B C29 121.7(11) . .
C30B C31B C32B 120.0 . .
C33B C32B C31B 120.0 . .
C34B C33B C32B 120.0 . .
C33B C34B C35B 120.0 . .
C34B C35B C30B 120.0 . .

loop_
_geom_bond_atom_site_label_1
_geom_bond_atom_site_label_2
_geom_bond_distance
_geom_bond_site_symmetry_2
P1 Al1 2.553(3) .
P1 N1 1.631(4) .
P1 N1 1.631(4) 5_676
P1 C9 1.792(5) 5_676
P1 C9 1.792(5) .
Al1 N1 1.857(4) 5_676
Al1 N1 1.857(4) .
Al1 P2 2.540(2) .
Al1 N2 1.871(4) 5_676
Al1 N2 1.871(4) .
N1 C1 1.474(6) .
C1 C2 1.517(6) .
C1 C8 1.531(6) .
C2 C3 1.385(7) .
C2 C7 1.389(6) .
P2 N2 1.629(4) 5_676
P2 N2 1.629(4) .
P2 C23 1.802(5) .
P2 C23 1.802(5) 5_676
N2 C15 1.483(6) .
C3 C4 1.380(7) .
C4 C5 1.386(7) .
C5 C6 1.375(8) .
C6 C7 1.382(7) .
C9 C10 1.392(6) .
C9 C14 1.382(7) .
C10 C11 1.379(7) .
C11 C12 1.373(7) .
C12 C13 1.367(7) .
C13 C14 1.401(7) .
C15 C16 1.515(6) .
C15 C22 1.524(6) .
C16 C17 1.378(7) .
C16 C21 1.384(7) .
C17 C18 1.374(8) .
C18 C19 1.384(10) .
C19 C20 1.362(10) .
C20 C21 1.396(8) .
C23 C24 1.405(6) .
C23 C28 1.376(6) .
C24 C25 1.370(7) .
C25 C26 1.369(7) .
C26 C27 1.376(7) .
C27 C28 1.393(7) .
Ga1 Cl1 2.1661(15) .
Ga1 Cl2 2.1707(17) .
Ga1 Cl3 2.1579(18) .
Ga1 Cl4 2.1499(18) .
Al2 P3 2.542(3) .
Al2 N3 1.873(4) 6_556
Al2 N3 1.873(4) .
Al2 P4 2.559(3) .
Al2 N4 1.869(4) 6_556
Al2 N4 1.869(4) .
P3 N3 1.625(4) .
P3 N3 1.625(4) 6_556
P3 C37 1.797(5) 6_556
P3 C37 1.797(5) .
N3 C29 1.467(6) .
P4 N4 1.619(4) .
P4 N4 1.619(4) 6_556
P4 C51 1.802(5) .
P4 C51 1.802(5) 6_556
N4 C43 1.473(6) .
C29 C36 1.522(7) .
C29 C30A 1.577(16) .
C29 C30B 1.466(11) .
C37 C38 1.393(7) .
C37 C42 1.386(7) .
C38 C39 1.379(7) .
C39 C40 1.371(8) .
C40 C41 1.376(8) .
C41 C42 1.388(7) .
C43 C44 1.513(7) .
C43 C50 1.518(7) .
C44 C45 1.382(8) .
C44 C49 1.391(8) .
C45 C46 1.390(8) .
C46 C47 1.357(10) .
C47 C48 1.362(10) .
C48 C49 1.389(8) .
C51 C52 1.404(7) .
C51 C56 1.375(7) .
C52 C53 1.386(7) .
C53 C54 1.382(7) .
C54 C55 1.376(8) .
C55 C56 1.382(7) .
C30A C31A 1.3900 .
C30A C35A 1.3900 .
C31A C32A 1.3900 .
C32A C33A 1.3900 .
C33A C34A 1.3900 .
C34A C35A 1.3900 .
C30B C31B 1.3900 .
C30B C35B 1.3900 .
C31B C32B 1.3900 .
C32B C33B 1.3900 .
C33B C34B 1.3900 .
C34B C35B 1.3900 .
